data_1513529
loop_
_publ_author_name
'Rana, Anup'
'Panda, Pradeepta K.'

_publ_section_title
;
 \b-Octamethoxyporphycenes.
;
_journal_issue 1
_journal_name_full 'Organic letters'
_journal_page_first 78
_journal_page_last 81
_journal_paper_doi 10.1021/ol403068j
_journal_volume 16
_journal_year 2014
_chemical_formula_sum 'C28 H28 N4 O8 Zn'
_chemical_formula_weight 613.91
_chemical_name_systematic
; 
 ? 
;
_space_group_IT_number 61
_symmetry_cell_setting orthorhombic
_symmetry_space_group_name_Hall '-P 2ac 2ab'
_symmetry_space_group_name_H-M 'P b c a'
_atom_sites_solution_hydrogens geom
_atom_sites_solution_primary direct
_atom_sites_solution_secondary difmap
_audit_creation_method SHELXL-97
_cell_angle_alpha 90.00
_cell_angle_beta 90.00
_cell_angle_gamma 90.00
_cell_formula_units_Z 4
_cell_length_a 11.6106(9)
_cell_length_b 9.0413(7)
_cell_length_c 24.953(2)
_cell_measurement_reflns_used 6426
_cell_measurement_temperature 298(2)
_cell_measurement_theta_max 25.04
_cell_measurement_theta_min 2.40
_cell_volume 2619.4(4)
_computing_cell_refinement 'Bruker SMART'
_computing_data_collection 'Bruker SMART'
_computing_data_reduction 'Bruker SAINT'
_computing_molecular_graphics 'Bruker SHELXTL'
_computing_publication_material 'Bruker SHELXTL'
_computing_structure_refinement 'SHELXL-97 (Sheldrick, 1997)'
_computing_structure_solution 'SHELXS-97 (Sheldrick, 1990)'
_diffrn_ambient_temperature 298(2)
_diffrn_measured_fraction_theta_full 1.000
_diffrn_measured_fraction_theta_max 1.000
_diffrn_measurement_device_type 'CCD area detector'
_diffrn_measurement_method 'phi and omega scans'
_diffrn_radiation_monochromator graphite
_diffrn_radiation_source 'fine-focus sealed tube'
_diffrn_radiation_type MoK\a
_diffrn_radiation_wavelength 0.71073
_diffrn_reflns_av_R_equivalents 0.0419
_diffrn_reflns_av_sigmaI/netI 0.0201
_diffrn_reflns_limit_h_max 13
_diffrn_reflns_limit_h_min -13
_diffrn_reflns_limit_k_max 10
_diffrn_reflns_limit_k_min -10
_diffrn_reflns_limit_l_max 29
_diffrn_reflns_limit_l_min -29
_diffrn_reflns_number 23410
_diffrn_reflns_theta_full 25.06
_diffrn_reflns_theta_max 25.06
_diffrn_reflns_theta_min 1.63
_exptl_absorpt_coefficient_mu 0.998
_exptl_absorpt_correction_T_max 0.8812
_exptl_absorpt_correction_T_min 0.8407
_exptl_absorpt_correction_type multi-scan
_exptl_absorpt_process_details 'Bruker AXS SADABS program'
_exptl_crystal_colour Purple
_exptl_crystal_density_diffrn 1.557
_exptl_crystal_density_method 'not measured'
_exptl_crystal_description block
_exptl_crystal_F_000 1272
_exptl_crystal_size_max 0.18
_exptl_crystal_size_mid 0.15
_exptl_crystal_size_min 0.13
_refine_diff_density_max 0.659
_refine_diff_density_min -0.543
_refine_diff_density_rms 0.099
_refine_ls_extinction_method none
_refine_ls_goodness_of_fit_ref 1.367
_refine_ls_hydrogen_treatment mixed
_refine_ls_matrix_type full
_refine_ls_number_parameters 191
_refine_ls_number_reflns 2323
_refine_ls_number_restraints 0
_refine_ls_restrained_S_all 1.367
_refine_ls_R_factor_all 0.1050
_refine_ls_R_factor_gt 0.1037
_refine_ls_shift/su_max 0.000
_refine_ls_shift/su_mean 0.000
_refine_ls_structure_factor_coef Fsqd
_refine_ls_weighting_details 'calc w=1/[\s^2^(Fo^2^)+(0.0159P)^2^+21.6271P] where P=(Fo^2^+2Fc^2^)/3'
_refine_ls_weighting_scheme calc
_refine_ls_wR_factor_gt 0.1946
_refine_ls_wR_factor_ref 0.1953
_reflns_number_gt 2267
_reflns_number_total 2323
_reflns_threshold_expression >2sigma(I)
_cod_data_source_file ol403068j_si_002.cif
_cod_data_source_block anup1b
_cod_depositor_comments
;
The following automatic conversions were performed:

'_symmetry_cell_setting' value 'Orthorhombic' changed to
'orthorhombic' according to
/usr/data/users/saulius/automatic-downloads/current/ACS/lib/dictionaries/cif_core.dic
dictionary named 'cif_core.dic' version 2.4.2 from 2011-04-26.

Automatic conversion script
Id: cif_fix_values 2281 2013-09-26 08:29:07Z andrius 
;
_cod_original_sg_symbol_H-M 'Pbca '
_cod_database_code 1513529

loop_
_symmetry_equiv_pos_as_xyz
'x, y, z'
'-x+1/2, -y, z+1/2'
'-x, y+1/2, -z+1/2'
'x+1/2, -y+1/2, -z'
'-x, -y, -z'
'x-1/2, y, -z-1/2'
'x, -y-1/2, z-1/2'
'-x-1/2, y-1/2, z'

loop_
_atom_site_label
_atom_site_type_symbol
_atom_site_fract_x
_atom_site_fract_y
_atom_site_fract_z
_atom_site_U_iso_or_equiv
_atom_site_adp_type
_atom_site_occupancy
_atom_site_symmetry_multiplicity
_atom_site_calc_flag
_atom_site_refinement_flags
Zn1 Zn 1.0000 0.0000 0.5000 0.0397(4) Uani 1 2 d S
O1 O 0.5880(4) 0.2723(5) 0.5521(2) 0.0382(12) Uani 1 1 d .
N1 N 0.8672(4) 0.1200(6) 0.5263(2) 0.0281(13) Uani 1 1 d .
O3 O 0.9883(4) 0.2201(6) 0.69859(19) 0.0420(13) Uani 1 1 d .
C8 C 1.1580(6) 0.0223(7) 0.6015(3) 0.0282(15) Uani 1 1 d .
N2 N 1.0630(4) 0.0538(6) 0.5720(2) 0.0268(12) Uani 1 1 d .
O4 O 1.2205(5) 0.0670(6) 0.6942(2) 0.0507(15) Uani 1 1 d .
C4 C 0.8817(6) 0.1667(8) 0.5776(3) 0.0305(15) Uani 1 1 d .
O2 O 0.7641(5) 0.2836(8) 0.6469(2) 0.0617(18) Uani 1 1 d .
C6 C 1.0383(6) 0.1546(8) 0.6549(3) 0.0344(16) Uani 1 1 d .
C1 C 0.7588(5) 0.1518(7) 0.5105(3) 0.0282(14) Uani 1 1 d .
C2 C 0.7007(6) 0.2238(8) 0.5541(3) 0.0336(16) Uani 1 1 d .
C5 C 0.9882(5) 0.1344(7) 0.6023(2) 0.0277(14) Uani 1 1 d .
C3 C 0.7753(6) 0.2334(8) 0.5957(3) 0.0367(17) Uani 1 1 d .
C9 C 0.7081(5) 0.1278(7) 0.4603(3) 0.0306(15) Uani 1 1 d .
H9 H 0.6348 0.1684 0.4575 0.037 Uiso 1 1 calc R
C10 C 1.2569(6) -0.0568(7) 0.5861(3) 0.0312(15) Uani 1 1 d .
H10 H 1.3113 -0.0628 0.6134 0.037 Uiso 1 1 calc R
C7 C 1.1425(6) 0.0856(7) 0.6541(3) 0.0323(16) Uani 1 1 d .
C13 C 0.9896(8) 0.3772(10) 0.6989(4) 0.058(2) Uani 1 1 d .
H13A H 1.0678 0.4116 0.7003 0.086 Uiso 1 1 calc R
H13B H 0.9485 0.4127 0.7297 0.086 Uiso 1 1 calc R
H13C H 0.9534 0.4136 0.6669 0.086 Uiso 1 1 calc R
C11 C 0.5056(7) 0.1623(10) 0.5660(4) 0.063(3) Uani 1 1 d .
H11A H 0.5155 0.0775 0.5433 0.094 Uiso 1 1 calc R
H11B H 0.4294 0.2013 0.5614 0.094 Uiso 1 1 calc R
H11C H 0.5164 0.1337 0.6027 0.094 Uiso 1 1 calc R
C12 C 0.6702(10) 0.3599(15) 0.6621(4) 0.110(5) Uani 1 1 d .
H12A H 0.6457 0.4228 0.6332 0.164 Uiso 1 1 calc R
H12B H 0.6883 0.4193 0.6928 0.164 Uiso 1 1 calc R
H12C H 0.6094 0.2922 0.6710 0.164 Uiso 1 1 calc R
C14 C 1.2700(12) 0.1836(12) 0.7152(5) 0.124(6) Uani 1 1 d .
H14A H 1.2986 0.2461 0.6871 0.186 Uiso 1 1 calc R
H14B H 1.3328 0.1529 0.7376 0.186 Uiso 1 1 calc R
H14C H 1.2149 0.2372 0.7363 0.186 Uiso 1 1 calc R

loop_
_atom_site_aniso_label
_atom_site_aniso_U_11
_atom_site_aniso_U_22
_atom_site_aniso_U_33
_atom_site_aniso_U_23
_atom_site_aniso_U_13
_atom_site_aniso_U_12
Zn1 0.0266(6) 0.0548(8) 0.0376(7) -0.0169(6) -0.0109(5) 0.0152(6)
O1 0.024(2) 0.040(3) 0.051(3) 0.009(2) 0.007(2) 0.006(2)
N1 0.017(3) 0.037(3) 0.031(3) -0.005(3) 0.001(2) 0.009(2)
O3 0.046(3) 0.049(3) 0.031(3) -0.005(2) 0.009(2) -0.002(3)
C8 0.027(3) 0.021(3) 0.036(4) 0.002(3) -0.005(3) -0.004(3)
N2 0.024(3) 0.032(3) 0.025(3) -0.004(2) -0.010(2) -0.004(2)
O4 0.052(4) 0.052(3) 0.048(3) -0.002(3) -0.029(3) 0.001(3)
C4 0.028(3) 0.033(4) 0.030(4) 0.002(3) 0.004(3) 0.000(3)
O2 0.042(3) 0.100(5) 0.042(3) -0.022(3) 0.001(3) 0.021(3)
C6 0.037(4) 0.033(4) 0.032(4) 0.000(3) 0.001(3) -0.007(3)
C1 0.021(3) 0.027(3) 0.037(4) 0.000(3) 0.002(3) 0.003(3)
C2 0.027(3) 0.031(4) 0.042(4) 0.008(3) -0.001(3) 0.004(3)
C5 0.024(3) 0.030(3) 0.029(3) -0.004(3) 0.008(3) -0.002(3)
C3 0.031(4) 0.034(4) 0.045(4) -0.006(3) 0.003(3) 0.002(3)
C9 0.015(3) 0.030(4) 0.047(4) 0.004(3) -0.005(3) 0.006(3)
C10 0.027(3) 0.032(4) 0.035(3) 0.002(3) -0.019(3) 0.004(3)
C7 0.031(4) 0.029(4) 0.036(4) -0.002(3) -0.005(3) -0.008(3)
C13 0.056(5) 0.059(6) 0.057(5) -0.015(4) 0.013(5) -0.005(5)
C11 0.031(4) 0.059(6) 0.099(7) 0.023(5) 0.010(5) 0.008(4)
C12 0.107(9) 0.165(13) 0.056(6) -0.031(7) -0.011(6) 0.100(10)
C14 0.158(13) 0.069(7) 0.145(11) -0.039(8) -0.127(11) 0.027(8)

loop_
_atom_type_symbol
_atom_type_description
_atom_type_scat_dispersion_real
_atom_type_scat_dispersion_imag
_atom_type_scat_source
C C 0.0033 0.0016 'International Tables Vol C Tables 4.2.6.8 and 6.1.1.4'
H H 0.0000 0.0000 'International Tables Vol C Tables 4.2.6.8 and 6.1.1.4'
N N 0.0061 0.0033 'International Tables Vol C Tables 4.2.6.8 and 6.1.1.4'
O O 0.0106 0.0060 'International Tables Vol C Tables 4.2.6.8 and 6.1.1.4'
Zn Zn 0.2839 1.4301 'International Tables Vol C Tables 4.2.6.8 and 6.1.1.4'

loop_
_geom_angle_atom_site_label_1
_geom_angle_atom_site_label_2
_geom_angle_atom_site_label_3
_geom_angle
_geom_angle_site_symmetry_1
_geom_angle_site_symmetry_3
N1 Zn1 N1 179.999(1) 5_756 .
N1 Zn1 N2 81.7(2) 5_756 5_756
N1 Zn1 N2 98.3(2) . 5_756
N1 Zn1 N2 98.3(2) 5_756 .
N1 Zn1 N2 81.7(2) . .
N2 Zn1 N2 179.998(1) 5_756 .
C2 O1 C11 114.0(6) . .
C1 N1 C4 108.9(5) . .
C1 N1 Zn1 137.7(5) . .
C4 N1 Zn1 112.5(4) . .
C6 O3 C13 115.6(6) . .
N2 C8 C10 128.5(6) . .
N2 C8 C7 108.1(6) . .
C10 C8 C7 123.5(6) . .
C8 N2 C5 109.2(5) . .
C8 N2 Zn1 137.3(5) . .
C5 N2 Zn1 113.2(4) . .
C14 O4 C7 119.1(7) . .
N1 C4 C5 117.0(6) . .
N1 C4 C3 108.5(6) . .
C5 C4 C3 134.3(6) . .
C12 O2 C3 120.8(7) . .
C7 C6 O3 125.8(6) . .
C7 C6 C5 106.7(6) . .
O3 C6 C5 127.3(6) . .
N1 C1 C9 128.3(6) . .
N1 C1 C2 108.3(6) . .
C9 C1 C2 123.4(6) . .
C3 C2 O1 127.8(7) . .
C3 C2 C1 108.0(6) . .
O1 C2 C1 124.2(6) . .
N2 C5 C4 115.3(6) . .
N2 C5 C6 108.3(6) . .
C4 C5 C6 136.1(6) . .
C2 C3 O2 132.8(7) . .
C2 C3 C4 106.3(6) . .
O2 C3 C4 120.8(6) . .
C10 C9 C1 134.1(6) 5_756 .
C10 C9 H9 112.9 5_756 .
C1 C9 H9 112.9 . .
C9 C10 C8 134.7(6) 5_756 .
C9 C10 H10 112.6 5_756 .
C8 C10 H10 112.6 . .
O4 C7 C6 129.7(7) . .
O4 C7 C8 122.5(6) . .
C6 C7 C8 107.7(6) . .
O3 C13 H13A 109.5 . .
O3 C13 H13B 109.5 . .
H13A C13 H13B 109.5 . .
O3 C13 H13C 109.5 . .
H13A C13 H13C 109.5 . .
H13B C13 H13C 109.5 . .
O1 C11 H11A 109.5 . .
O1 C11 H11B 109.5 . .
H11A C11 H11B 109.5 . .
O1 C11 H11C 109.5 . .
H11A C11 H11C 109.5 . .
H11B C11 H11C 109.5 . .
O2 C12 H12A 109.5 . .
O2 C12 H12B 109.5 . .
H12A C12 H12B 109.5 . .
O2 C12 H12C 109.5 . .
H12A C12 H12C 109.5 . .
H12B C12 H12C 109.5 . .
O4 C14 H14A 109.5 . .
O4 C14 H14B 109.5 . .
H14A C14 H14B 109.5 . .
O4 C14 H14C 109.5 . .
H14A C14 H14C 109.5 . .
H14B C14 H14C 109.5 . .

loop_
_geom_bond_atom_site_label_1
_geom_bond_atom_site_label_2
_geom_bond_distance
_geom_bond_site_symmetry_2
Zn1 N1 1.997(5) 5_756
Zn1 N1 1.997(5) .
Zn1 N2 1.999(5) 5_756
Zn1 N2 1.999(5) .
O1 C2 1.381(8) .
O1 C11 1.423(9) .
N1 C1 1.350(8) .
N1 C4 1.359(8) .
O3 C6 1.370(8) .
O3 C13 1.421(10) .
C8 N2 1.356(8) .
C8 C10 1.406(9) .
C8 C7 1.443(9) .
N2 C5 1.363(8) .
O4 C14 1.310(11) .
O4 C7 1.359(8) .
C4 C5 1.411(9) .
C4 C3 1.447(9) .
O2 C12 1.345(10) .
O2 C3 1.363(8) .
C6 C7 1.361(10) .
C6 C5 1.448(9) .
C1 C9 1.401(9) .
C1 C2 1.435(9) .
C2 C3 1.356(10) .
C9 C10 1.386(9) 5_756
C9 H9 0.9300 .
C10 C9 1.386(9) 5_756
C10 H10 0.9300 .
C13 H13A 0.9600 .
C13 H13B 0.9600 .
C13 H13C 0.9600 .
C11 H11A 0.9600 .
C11 H11B 0.9600 .
C11 H11C 0.9600 .
C12 H12A 0.9600 .
C12 H12B 0.9600 .
C12 H12C 0.9600 .
C14 H14A 0.9600 .
C14 H14B 0.9600 .
C14 H14C 0.9600 .
